data_7236836
loop_
_publ_author_name
'Zhang, Qing'
'Wang, Bo'
'Tan, Jianghong'
'Mu, Guangyuan'
'Yi, Wei'
'Lv, Xialei'
'Zhuang, Shaoqing'
'Liu, Wei'
'Wang, Lei'

_publ_section_title
;
 Optimized electron-transport material based on
 m-terphenyl-diphenylphosphine oxide with the harmonious compatibility of
 high ET and electron mobility for highly efficient OLEDs
;
_journal_issue 33
_journal_name_full 'Journal of Materials Chemistry C'
_journal_page_first 8516
_journal_paper_doi 10.1039/C7TC02459B
_journal_volume 5
_journal_year 2017
_chemical_formula_moiety 'C42 H32 O2 P2, H2 O '
_chemical_formula_sum 'C42 H34 O3 P2'
_chemical_formula_weight 648.63
_chemical_name_common BmPOPB
_space_group_crystal_system monoclinic
_space_group_IT_number 14
_space_group_name_Hall '-P 2yn'
_space_group_name_H-M_alt 'P 1 21/n 1'
_atom_sites_solution_hydrogens mixed
_audit_creation_method SHELXL-2014/7
_audit_update_record
;
2017-04-25 deposited with the CCDC.
2017-07-18 downloaded from the CCDC.
;
_cell_angle_alpha 90
_cell_angle_beta 105.9050(10)
_cell_angle_gamma 90
_cell_formula_units_Z 4
_cell_length_a 9.34760(10)
_cell_length_b 34.3019(5)
_cell_length_c 10.7754(2)
_cell_measurement_reflns_used 6630
_cell_measurement_temperature 293(2)
_cell_measurement_theta_max 66.7970
_cell_measurement_theta_min 4.4440
_cell_volume 3322.76(9)
_computing_structure_refinement 'SHELXL-2014/7 (Sheldrick, 2014)'
_diffrn_ambient_temperature 293(2)
_diffrn_measured_fraction_theta_full 0.983
_diffrn_measured_fraction_theta_max 0.983
_diffrn_measurement_device_type 'Xcalibur, Atlas, Gemini ultra'
_diffrn_radiation_type MoK\a
_diffrn_radiation_wavelength 0.71073
_diffrn_reflns_av_R_equivalents 0.0309
_diffrn_reflns_av_unetI/netI 0.0356
_diffrn_reflns_Laue_measured_fraction_full 0.983
_diffrn_reflns_Laue_measured_fraction_max 0.983
_diffrn_reflns_limit_h_max 8
_diffrn_reflns_limit_h_min -10
_diffrn_reflns_limit_k_max 37
_diffrn_reflns_limit_k_min -40
_diffrn_reflns_limit_l_max 12
_diffrn_reflns_limit_l_min -12
_diffrn_reflns_number 14235
_diffrn_reflns_point_group_measured_fraction_full 0.983
_diffrn_reflns_point_group_measured_fraction_max 0.983
_diffrn_reflns_theta_full 25.087
_diffrn_reflns_theta_max 25.087
_diffrn_reflns_theta_min 2.053
_exptl_absorpt_coefficient_mu 0.171
_exptl_crystal_colour transparent
_exptl_crystal_density_diffrn 1.297
_exptl_crystal_description Block
_exptl_crystal_F_000 1360
_refine_diff_density_max 0.297
_refine_diff_density_min -0.315
_refine_diff_density_rms 0.045
_refine_ls_extinction_method none
_refine_ls_goodness_of_fit_ref 1.027
_refine_ls_hydrogen_treatment mixed
_refine_ls_matrix_type full
_refine_ls_number_parameters 432
_refine_ls_number_reflns 5817
_refine_ls_number_restraints 0
_refine_ls_restrained_S_all 1.027
_refine_ls_R_factor_all 0.0443
_refine_ls_R_factor_gt 0.0350
_refine_ls_shift/su_max 0.000
_refine_ls_shift/su_mean 0.000
_refine_ls_structure_factor_coef Fsqd
_refine_ls_weighting_details 'w=1/[\s^2^(Fo^2^)+(0.0395P)^2^+0.9674P] where P=(Fo^2^+2Fc^2^)/3'
_refine_ls_weighting_scheme calc
_refine_ls_wR_factor_gt 0.0821
_refine_ls_wR_factor_ref 0.0876
_reflns_Friedel_coverage 0.000
_reflns_number_gt 4939
_reflns_number_total 5817
_reflns_threshold_expression 'I > 2\s(I)'
_cod_data_source_file c7tc02459b2.cif
_cod_data_source_block BmPOPB
_cod_original_sg_symbol_H-M 'P 21/n'
_cod_original_formula_sum 'C42 H34 O3 P2 '
_cod_database_code 7236836
_shelx_shelxl_version_number 2014/7
_shelx_space_group_comment
;
The symmetry employed for this shelxl refinement is uniquely defined
by the following loop, which should always be used as a source of
symmetry information in preference to the above space-group names.
They are only intended as comments.
;

loop_
_space_group_symop_operation_xyz
'x, y, z'
'-x+1/2, y+1/2, -z+1/2'
'-x, -y, -z'
'x-1/2, -y-1/2, z-1/2'

loop_
_atom_site_label
_atom_site_type_symbol
_atom_site_fract_x
_atom_site_fract_y
_atom_site_fract_z
_atom_site_U_iso_or_equiv
_atom_site_adp_type
_atom_site_occupancy
_atom_site_site_symmetry_order
_atom_site_calc_flag
_atom_site_refinement_flags_posn
_atom_site_refinement_flags_adp
P1 P 0.80847(4) 0.05579(2) 0.76837(4) 0.01966(11) Uani 1 1 d . .
P2 P 0.63522(4) 0.21257(2) 0.28870(4) 0.01865(11) Uani 1 1 d . .
O1 O 0.71378(12) 0.08407(4) 0.67733(12) 0.0288(3) Uani 1 1 d . .
O2 O 0.63046(12) 0.18915(4) 0.40400(11) 0.0259(3) Uani 1 1 d . .
O3 O 0.74058(14) 0.11218(4) 0.43445(14) 0.0318(3) Uani 1 1 d . .
C1 C 0.6620(2) -0.00893(6) 0.64748(19) 0.0369(4) Uani 1 1 d . .
H1B H 0.6830 0.0014 0.5746 0.044 Uiso 1 1 calc R U
C2 C 0.5775(2) -0.04254(6) 0.6369(2) 0.0435(5) Uani 1 1 d . .
H2B H 0.5420 -0.0547 0.5573 0.052 Uiso 1 1 calc R U
C3 C 0.5461(2) -0.05792(6) 0.7439(2) 0.0400(5) Uani 1 1 d . .
H3A H 0.4882 -0.0803 0.7366 0.048 Uiso 1 1 calc R U
C4 C 0.6002(2) -0.04022(6) 0.8626(2) 0.0402(5) Uani 1 1 d . .
H4A H 0.5799 -0.0509 0.9352 0.048 Uiso 1 1 calc R U
C5 C 0.68467(19) -0.00659(6) 0.87389(18) 0.0300(4) Uani 1 1 d . .
H5A H 0.7207 0.0052 0.9541 0.036 Uiso 1 1 calc R U
C6 C 0.71579(17) 0.00955(5) 0.76627(16) 0.0238(4) Uani 1 1 d . .
C7 C 0.7371(2) 0.08736(6) 0.97783(19) 0.0326(4) Uani 1 1 d . .
H7A H 0.6415 0.0887 0.9224 0.039 Uiso 1 1 calc R U
C8 C 0.7630(2) 0.09987(6) 1.1037(2) 0.0411(5) Uani 1 1 d . .
H8A H 0.6847 0.1091 1.1333 0.049 Uiso 1 1 calc R U
C9 C 0.9051(3) 0.09874(6) 1.1855(2) 0.0421(5) Uani 1 1 d . .
H9A H 0.9227 0.1071 1.2704 0.050 Uiso 1 1 calc R U
C10 C 1.0211(2) 0.08522(6) 1.14157(19) 0.0390(5) Uani 1 1 d . .
H10A H 1.1170 0.0849 1.1967 0.047 Uiso 1 1 calc R U
C11 C 0.99582(19) 0.07208(5) 1.01585(18) 0.0298(4) Uani 1 1 d . .
H11A H 1.0746 0.0628 0.9870 0.036 Uiso 1 1 calc R U
C12 C 0.85292(18) 0.07273(5) 0.93282(16) 0.0234(3) Uani 1 1 d . .
C13 C 0.98194(17) 0.04719(5) 0.73055(16) 0.0229(3) Uani 1 1 d . .
C14 C 1.0594(2) 0.01200(6) 0.75341(19) 0.0330(4) Uani 1 1 d . .
H14A H 1.0215 -0.0090 0.7889 0.040 Uiso 1 1 calc R U
C15 C 1.1933(2) 0.00859(6) 0.7228(2) 0.0390(5) Uani 1 1 d . .
H15A H 1.2454 -0.0148 0.7381 0.047 Uiso 1 1 calc R U
C16 C 1.25029(19) 0.03967(6) 0.66964(18) 0.0311(4) Uani 1 1 d . .
H16A H 1.3410 0.0369 0.6506 0.037 Uiso 1 1 calc R U
C17 C 1.17383(17) 0.07511(5) 0.64409(16) 0.0228(3) Uani 1 1 d . .
C18 C 1.03939(16) 0.07822(5) 0.67618(15) 0.0213(3) Uani 1 1 d . .
H18A H 0.9870 0.1016 0.6609 0.026 Uiso 1 1 calc R U
C19 C 1.23158(17) 0.10874(5) 0.58569(15) 0.0217(3) Uani 1 1 d . .
C20 C 1.38475(17) 0.11542(5) 0.61204(16) 0.0248(4) Uani 1 1 d . .
H20A H 1.4517 0.0982 0.6642 0.030 Uiso 1 1 calc R U
C21 C 1.43635(17) 0.14754(5) 0.56079(16) 0.0263(4) Uani 1 1 d . .
H21A H 1.5383 0.1518 0.5790 0.032 Uiso 1 1 calc R U
C22 C 1.33894(17) 0.17356(5) 0.48273(16) 0.0238(4) Uani 1 1 d . .
H22A H 1.3760 0.1952 0.4499 0.029 Uiso 1 1 calc R U
C23 C 1.18504(16) 0.16759(5) 0.45267(15) 0.0203(3) Uani 1 1 d . .
C24 C 1.13435(16) 0.13491(5) 0.50562(15) 0.0206(3) Uani 1 1 d . .
H24A H 1.0325 0.1305 0.4868 0.025 Uiso 1 1 calc R U
C25 C 1.07914(17) 0.19533(5) 0.36797(15) 0.0206(3) Uani 1 1 d . .
C26 C 1.12390(18) 0.22418(5) 0.29446(17) 0.0276(4) Uani 1 1 d . .
H26A H 1.2236 0.2259 0.2959 0.033 Uiso 1 1 calc R U
C27 C 1.02300(19) 0.25011(5) 0.21974(18) 0.0303(4) Uani 1 1 d . .
H27A H 1.0562 0.2691 0.1725 0.036 Uiso 1 1 calc R U
C28 C 0.87329(18) 0.24832(5) 0.21414(17) 0.0270(4) Uani 1 1 d . .
H28A H 0.8062 0.2660 0.1642 0.032 Uiso 1 1 calc R U
C29 C 0.82527(17) 0.21964(5) 0.28460(15) 0.0209(3) Uani 1 1 d . .
C30 C 0.92742(16) 0.19381(5) 0.36042(15) 0.0205(3) Uani 1 1 d . .
H30A H 0.8937 0.1749 0.4076 0.025 Uiso 1 1 calc R U
C31 C 0.53651(17) 0.18852(5) 0.14160(16) 0.0235(4) Uani 1 1 d . .
C32 C 0.41723(19) 0.16493(6) 0.14860(19) 0.0331(4) Uani 1 1 d . .
H32A H 0.3928 0.1623 0.2262 0.040 Uiso 1 1 calc R U
C33 C 0.3357(2) 0.14551(6) 0.0400(2) 0.0433(5) Uani 1 1 d . .
H33A H 0.2555 0.1300 0.0446 0.052 Uiso 1 1 calc R U
C34 C 0.3721(2) 0.14885(6) -0.0752(2) 0.0417(5) Uani 1 1 d . .
H34A H 0.3168 0.1356 -0.1480 0.050 Uiso 1 1 calc R U
C35 C 0.4906(2) 0.17186(6) -0.08244(19) 0.0403(5) Uani 1 1 d . .
H35A H 0.5153 0.1740 -0.1601 0.048 Uiso 1 1 calc R U
C36 C 0.5730(2) 0.19179(6) 0.02535(18) 0.0327(4) Uani 1 1 d . .
H36A H 0.6526 0.2073 0.0199 0.039 Uiso 1 1 calc R U
C37 C 0.54616(17) 0.25908(5) 0.29103(16) 0.0219(3) Uani 1 1 d . .
C38 C 0.45230(18) 0.27610(5) 0.18152(17) 0.0275(4) Uani 1 1 d . .
H38A H 0.4413 0.2649 0.1009 0.033 Uiso 1 1 calc R U
C39 C 0.3752(2) 0.30980(6) 0.19278(19) 0.0336(4) Uani 1 1 d . .
H39A H 0.3136 0.3213 0.1193 0.040 Uiso 1 1 calc R U
C40 C 0.3891(2) 0.32629(6) 0.3116(2) 0.0352(4) Uani 1 1 d . .
H40A H 0.3357 0.3487 0.3186 0.042 Uiso 1 1 calc R U
C41 C 0.4822(2) 0.30971(6) 0.4206(2) 0.0437(5) Uani 1 1 d . .
H41A H 0.4920 0.3210 0.5010 0.052 Uiso 1 1 calc R U
C42 C 0.5609(2) 0.27628(6) 0.41015(19) 0.0370(4) Uani 1 1 d . .
H42A H 0.6243 0.2653 0.4838 0.044 Uiso 1 1 calc R U
H2A H 0.725(3) 0.1019(7) 0.501(2) 0.047(7) Uiso 1 1 d . .
H1A H 0.692(3) 0.1337(8) 0.424(2) 0.051(7) Uiso 1 1 d . .

loop_
_atom_site_aniso_label
_atom_site_aniso_U_11
_atom_site_aniso_U_22
_atom_site_aniso_U_33
_atom_site_aniso_U_23
_atom_site_aniso_U_13
_atom_site_aniso_U_12
P1 0.01327(19) 0.0232(2) 0.0232(2) 0.00420(17) 0.00629(16) 0.00278(15)
P2 0.01290(19) 0.0218(2) 0.0215(2) 0.00463(16) 0.00522(15) 0.00125(15)
O1 0.0187(6) 0.0360(7) 0.0329(7) 0.0114(6) 0.0090(5) 0.0084(5)
O2 0.0173(5) 0.0324(7) 0.0291(6) 0.0104(5) 0.0081(5) 0.0018(5)
O3 0.0317(7) 0.0318(8) 0.0337(7) 0.0041(6) 0.0121(6) 0.0012(6)
C1 0.0397(10) 0.0393(11) 0.0319(10) -0.0027(9) 0.0102(8) -0.0063(9)
C2 0.0416(11) 0.0434(12) 0.0414(12) -0.0119(10) 0.0046(9) -0.0088(9)
C3 0.0295(9) 0.0335(11) 0.0559(13) -0.0063(10) 0.0098(9) -0.0102(8)
C4 0.0384(10) 0.0391(11) 0.0458(12) 0.0024(9) 0.0162(9) -0.0131(9)
C5 0.0272(9) 0.0323(10) 0.0304(9) 0.0000(8) 0.0077(7) -0.0048(7)
C6 0.0143(7) 0.0261(9) 0.0304(9) 0.0011(7) 0.0049(6) 0.0016(6)
C7 0.0294(9) 0.0332(10) 0.0373(10) -0.0014(8) 0.0129(8) 0.0026(8)
C8 0.0518(12) 0.0346(11) 0.0446(12) -0.0058(9) 0.0262(10) 0.0034(9)
C9 0.0634(14) 0.0314(11) 0.0325(10) -0.0063(8) 0.0149(10) -0.0067(10)
C10 0.0401(11) 0.0394(11) 0.0324(10) 0.0005(9) 0.0012(8) -0.0076(9)
C11 0.0259(9) 0.0314(10) 0.0322(10) 0.0025(8) 0.0081(7) -0.0018(7)
C12 0.0232(8) 0.0192(8) 0.0289(9) 0.0046(7) 0.0093(7) -0.0015(6)
C13 0.0170(7) 0.0277(9) 0.0240(8) 0.0038(7) 0.0058(6) 0.0030(7)
C14 0.0303(9) 0.0288(10) 0.0443(11) 0.0118(8) 0.0178(8) 0.0074(8)
C15 0.0348(10) 0.0324(11) 0.0558(13) 0.0156(9) 0.0229(9) 0.0171(8)
C16 0.0212(8) 0.0376(10) 0.0392(10) 0.0085(8) 0.0159(8) 0.0110(7)
C17 0.0158(7) 0.0298(9) 0.0223(8) 0.0012(7) 0.0044(6) 0.0029(7)
C18 0.0161(7) 0.0241(9) 0.0234(8) 0.0023(7) 0.0048(6) 0.0036(6)
C19 0.0160(7) 0.0286(9) 0.0224(8) -0.0019(7) 0.0083(6) 0.0017(7)
C20 0.0143(7) 0.0360(10) 0.0242(8) 0.0005(7) 0.0054(6) 0.0049(7)
C21 0.0130(7) 0.0404(10) 0.0270(9) -0.0040(8) 0.0079(6) -0.0014(7)
C22 0.0168(8) 0.0305(9) 0.0261(8) -0.0023(7) 0.0093(6) -0.0027(7)
C23 0.0153(7) 0.0266(9) 0.0207(8) -0.0040(7) 0.0079(6) -0.0004(6)
C24 0.0119(7) 0.0275(9) 0.0226(8) -0.0017(7) 0.0052(6) -0.0002(6)
C25 0.0170(7) 0.0241(9) 0.0217(8) -0.0027(7) 0.0069(6) -0.0007(6)
C26 0.0187(8) 0.0323(10) 0.0347(10) 0.0025(8) 0.0122(7) -0.0023(7)
C27 0.0277(9) 0.0288(10) 0.0384(10) 0.0099(8) 0.0159(8) -0.0020(7)
C28 0.0231(8) 0.0270(9) 0.0315(9) 0.0077(7) 0.0085(7) 0.0015(7)
C29 0.0182(7) 0.0234(8) 0.0219(8) 0.0003(7) 0.0068(6) 0.0002(6)
C30 0.0173(7) 0.0233(8) 0.0218(8) 0.0021(7) 0.0070(6) -0.0012(6)
C31 0.0198(8) 0.0209(8) 0.0288(9) 0.0018(7) 0.0050(7) 0.0037(6)
C32 0.0275(9) 0.0351(10) 0.0394(11) -0.0062(8) 0.0139(8) -0.0039(8)
C33 0.0334(10) 0.0430(12) 0.0530(13) -0.0159(10) 0.0111(9) -0.0126(9)
C34 0.0389(11) 0.0398(12) 0.0404(11) -0.0134(9) 0.0007(9) -0.0020(9)
C35 0.0506(12) 0.0399(12) 0.0294(10) -0.0019(9) 0.0091(9) 0.0010(10)
C36 0.0349(10) 0.0319(10) 0.0308(10) 0.0002(8) 0.0084(8) -0.0054(8)
C37 0.0157(7) 0.0239(8) 0.0263(8) 0.0009(7) 0.0063(6) -0.0005(6)
C38 0.0280(8) 0.0293(9) 0.0247(9) 0.0022(7) 0.0060(7) 0.0043(7)
C39 0.0316(9) 0.0305(10) 0.0373(10) 0.0080(8) 0.0070(8) 0.0101(8)
C40 0.0329(10) 0.0244(9) 0.0508(12) -0.0026(9) 0.0155(9) 0.0054(8)
C41 0.0511(12) 0.0413(12) 0.0373(11) -0.0134(9) 0.0097(9) 0.0068(10)
C42 0.0366(10) 0.0399(11) 0.0293(10) -0.0030(8) 0.0002(8) 0.0086(9)

loop_
_atom_type_symbol
_atom_type_description
_atom_type_scat_dispersion_real
_atom_type_scat_dispersion_imag
_atom_type_scat_source
C C 0.0033 0.0016 'International Tables Vol C Tables 4.2.6.8 and 6.1.1.4'
H H 0.0000 0.0000 'International Tables Vol C Tables 4.2.6.8 and 6.1.1.4'
O O 0.0106 0.0060 'International Tables Vol C Tables 4.2.6.8 and 6.1.1.4'
P P 0.1023 0.0942 'International Tables Vol C Tables 4.2.6.8 and 6.1.1.4'

loop_
_geom_angle_atom_site_label_1
_geom_angle_atom_site_label_2
_geom_angle_atom_site_label_3
_geom_angle
O1 P1 C13 111.57(7)
O1 P1 C12 111.94(8)
C13 P1 C12 107.22(8)
O1 P1 C6 111.61(7)
C13 P1 C6 108.18(8)
C12 P1 C6 106.04(8)
O2 P2 C31 111.21(8)
O2 P2 C37 110.24(7)
C31 P2 C37 106.88(7)
O2 P2 C29 110.31(7)
C31 P2 C29 108.07(7)
C37 P2 C29 110.04(7)
C2 C1 C6 120.55(19)
C3 C2 C1 120.02(19)
C2 C3 C4 120.08(18)
C3 C4 C5 120.25(19)
C4 C5 C6 120.30(18)
C5 C6 C1 118.79(16)
C5 C6 P1 123.42(14)
C1 C6 P1 117.55(14)
C8 C7 C12 120.69(18)
C7 C8 C9 119.88(19)
C10 C9 C8 120.06(19)
C9 C10 C11 120.45(18)
C10 C11 C12 120.05(17)
C11 C12 C7 118.84(17)
C11 C12 P1 123.37(13)
C7 C12 P1 117.78(13)
C18 C13 C14 119.66(15)
C18 C13 P1 116.43(12)
C14 C13 P1 123.92(13)
C15 C14 C13 119.40(17)
C14 C15 C16 120.63(17)
C15 C16 C17 121.13(15)
C18 C17 C16 117.63(16)
C18 C17 C19 120.15(15)
C16 C17 C19 122.22(14)
C13 C18 C17 121.55(15)
C24 C19 C20 118.49(15)
C24 C19 C17 120.73(14)
C20 C19 C17 120.76(15)
C21 C20 C19 120.03(15)
C20 C21 C22 121.02(14)
C21 C22 C23 120.64(16)
C24 C23 C22 117.66(15)
C24 C23 C25 121.27(13)
C22 C23 C25 121.07(15)
C19 C24 C23 122.14(14)
C30 C25 C26 116.65(15)
C30 C25 C23 120.27(14)
C26 C25 C23 123.07(14)
C27 C26 C25 121.44(15)
C26 C27 C28 121.10(16)
C27 C28 C29 118.75(16)
C28 C29 C30 119.93(14)
C28 C29 P2 125.14(12)
C30 C29 P2 114.93(12)
C29 C30 C25 122.13(15)
C36 C31 C32 119.47(16)
C36 C31 P2 124.29(13)
C32 C31 P2 116.23(13)
C33 C32 C31 119.86(18)
C34 C33 C32 120.50(19)
C35 C34 C33 119.88(19)
C34 C35 C36 120.38(19)
C35 C36 C31 119.90(18)
C42 C37 C38 119.13(16)
C42 C37 P2 117.44(13)
C38 C37 P2 123.08(13)
C39 C38 C37 119.89(17)
C40 C39 C38 120.48(17)
C39 C40 C41 120.03(18)
C40 C41 C42 119.92(18)
C41 C42 C37 120.54(18)

loop_
_geom_bond_atom_site_label_1
_geom_bond_atom_site_label_2
_geom_bond_distance
P1 O1 1.4870(12)
P1 C13 1.8013(16)
P1 C12 1.8018(18)
P1 C6 1.8045(18)
P2 O2 1.4903(12)
P2 C31 1.8008(17)
P2 C37 1.8027(17)
P2 C29 1.8055(15)
C1 C2 1.385(3)
C1 C6 1.393(3)
C2 C3 1.371(3)
C3 C4 1.380(3)
C4 C5 1.384(3)
C5 C6 1.386(2)
C7 C8 1.379(3)
C7 C12 1.395(2)
C8 C9 1.380(3)
C9 C10 1.377(3)
C10 C11 1.385(3)
C11 C12 1.389(2)
C13 C18 1.392(2)
C13 C14 1.394(2)
C14 C15 1.384(3)
C15 C16 1.384(3)
C16 C17 1.399(2)
C17 C18 1.396(2)
C17 C19 1.485(2)
C19 C24 1.395(2)
C19 C20 1.400(2)
C20 C21 1.377(3)
C21 C22 1.383(2)
C22 C23 1.400(2)
C23 C24 1.398(2)
C23 C25 1.491(2)
C25 C30 1.399(2)
C25 C26 1.401(2)
C26 C27 1.383(3)
C27 C28 1.385(2)
C28 C29 1.390(2)
C29 C30 1.392(2)
C31 C36 1.390(3)
C31 C32 1.396(2)
C32 C33 1.380(3)
C33 C34 1.380(3)
C34 C35 1.379(3)
C35 C36 1.385(3)
C37 C42 1.385(3)
C37 C38 1.391(2)
C38 C39 1.385(3)
C39 C40 1.373(3)
C40 C41 1.378(3)
C41 C42 1.384(3)
